data_7009189
loop_
_publ_author_name
'Schmidt, Eva Susanne'
'Jockisch, Alexander'
'Schmidbaur, Hubert'

_publ_section_title
;
 Isomerism of dimeric cis-ethene-1,2-di(alkylamido)gallium hydrides and
 chlorides
;
_journal_issue 7
_journal_name_full 'Journal of the Chemical Society, Dalton Transactions'
_journal_page_first 1039
_journal_paper_doi 10.1039/a909198j
_journal_year 2000
_chemical_formula_sum 'C20 H42 Ga2 N4'
_chemical_formula_weight 478.02
_chemical_name_systematic
; 
 ? 
;
_space_group_IT_number 14
_symmetry_cell_setting monoclinic
_symmetry_space_group_name_Hall '-P 2yn'
_symmetry_space_group_name_H-M 'P 1 21/n 1'
_atom_sites_solution_hydrogens 'geom (CH), Difmap (GaH)'
_atom_sites_solution_primary direct
_atom_sites_solution_secondary difmap
_audit_creation_method SHELXL-97
_cell_angle_alpha 90.00
_cell_angle_beta 100.160(10)
_cell_angle_gamma 90.00
_cell_formula_units_Z 2
_cell_length_a 10.077(2)
_cell_length_b 9.8180(10)
_cell_length_c 12.304(2)
_cell_measurement_reflns_used 25
_cell_measurement_temperature 143(2)
_cell_measurement_theta_max 16
_cell_measurement_theta_min 13
_cell_volume 1198.2(3)
_computing_cell_refinement 'CAD4 Software (Enraf-Nonius 1989)'
_computing_data_collection 'CAD4 Software (Enraf-Nonius 1989)'
_computing_data_reduction 'Cadshel 3.1'
_computing_molecular_graphics SHELXTL-PLUS
_computing_publication_material 'SHELXL-97 (Sheldrick, 1997)'
_computing_structure_refinement 'SHELXL-97 (Sheldrick, 1997)'
_computing_structure_solution 'SHELXS-97 (Sheldrick, 1997)'
_diffrn_ambient_temperature 143(2)
_diffrn_measured_fraction_theta_full 0.992
_diffrn_measured_fraction_theta_max 0.992
_diffrn_measurement_device_type 'Enraf-Nonius CAD4 '
_diffrn_radiation_monochromator graphite
_diffrn_radiation_source 'fine-focus sealed tube'
_diffrn_radiation_type MoK\a
_diffrn_radiation_wavelength 0.71073
_diffrn_reflns_av_R_equivalents 0.0259
_diffrn_reflns_av_sigmaI/netI 0.0356
_diffrn_reflns_limit_h_max 12
_diffrn_reflns_limit_h_min -12
_diffrn_reflns_limit_k_max 12
_diffrn_reflns_limit_k_min 0
_diffrn_reflns_limit_l_max 8
_diffrn_reflns_limit_l_min -15
_diffrn_reflns_number 4436
_diffrn_reflns_theta_full 26.94
_diffrn_reflns_theta_max 26.94
_diffrn_reflns_theta_min 2.41
_diffrn_standards_interval_time 3600s
_diffrn_standards_number 3
_exptl_absorpt_coefficient_mu 2.259
_exptl_absorpt_correction_type none
_exptl_crystal_colour yellow
_exptl_crystal_density_diffrn 1.325
_exptl_crystal_density_method 'not measured'
_exptl_crystal_description 'transparent block '
_exptl_crystal_F_000 504
_exptl_crystal_size_max 0.5
_exptl_crystal_size_mid 0.3
_exptl_crystal_size_min 0.2
_refine_diff_density_max 0.266
_refine_diff_density_min -0.210
_refine_diff_density_rms 0.046
_refine_ls_extinction_method none
_refine_ls_goodness_of_fit_ref 1.065
_refine_ls_hydrogen_treatment 'riding (CH), isotropic (GaH)'
_refine_ls_matrix_type full
_refine_ls_number_parameters 243
_refine_ls_number_reflns 2580
_refine_ls_number_restraints 61
_refine_ls_restrained_S_all 1.079
_refine_ls_R_factor_all 0.0543
_refine_ls_R_factor_gt 0.0301
_refine_ls_shift/su_max 0.001
_refine_ls_shift/su_mean 0.000
_refine_ls_structure_factor_coef Fsqd
_refine_ls_weighting_details 'calc w=1/[\s^2^(Fo^2^)+(0.0390P)^2^+0.2247P] where P=(Fo^2^+2Fc^2^)/3'
_refine_ls_weighting_scheme calc
_refine_ls_wR_factor_gt 0.0710
_refine_ls_wR_factor_ref 0.0770
_reflns_number_gt 1994
_reflns_number_total 2580
_reflns_threshold_expression >2sigma(I)
_cod_data_source_file a909198j.txt
_cod_data_source_block EVA6
_cod_original_sg_symbol_H-M P2(1)/n
_cod_database_code 7009189

loop_
_symmetry_equiv_pos_as_xyz
'x, y, z'
'-x+1/2, y+1/2, -z+1/2'
'-x, -y, -z'
'x-1/2, -y-1/2, z-1/2'

loop_
_atom_site_label
_atom_site_type_symbol
_atom_site_fract_x
_atom_site_fract_y
_atom_site_fract_z
_atom_site_U_iso_or_equiv
_atom_site_adp_type
_atom_site_occupancy
_atom_site_symmetry_multiplicity
_atom_site_calc_flag
_atom_site_refinement_flags
_atom_site_disorder_assembly
_atom_site_disorder_group
Ga1 Ga 0.95004(4) 0.13670(4) 0.46626(3) 0.02965(12) Uani 0.50 1 d P . 1
H11 H 0.995(6) 0.221(7) 0.382(5) 0.07(2) Uiso 0.50 1 d P A 1
N1 N 1.0994(3) 0.0576(3) 0.5775(3) 0.0301(6) Uani 0.50 1 d PD . 1
N2 N 0.8659(7) 0.2018(6) 0.5796(4) 0.0352(12) Uani 0.50 1 d PD B 1
C1 C 1.0465(4) 0.0776(4) 0.6806(3) 0.0337(8) Uani 0.50 1 d P B 1
H1 H 1.0907 0.0384 0.7479 0.051 Uiso 0.50 1 calc PR B 1
C2 C 0.9353(4) 0.1519(4) 0.6774(3) 0.0401(9) Uani 0.50 1 d P B 1
H2 H 0.9036 0.1707 0.7441 0.060 Uiso 0.50 1 calc PR B 1
C11 C 1.2433(7) 0.1109(8) 0.5879(5) 0.0311(16) Uani 0.50 1 d PD C 1
C12 C 1.248(2) 0.2586(12) 0.6275(17) 0.055(5) Uani 0.50 1 d PD C 1
H12A H 1.1861 0.3123 0.5765 0.083 Uiso 0.50 1 calc PR C 1
H12B H 1.3376 0.2937 0.6316 0.083 Uiso 0.50 1 calc PR C 1
H12C H 1.2230 0.2625 0.6992 0.083 Uiso 0.50 1 calc PR C 1
C13 C 1.3408(5) 0.0273(7) 0.6683(5) 0.0432(13) Uani 0.50 1 d PD C 1
H13A H 1.3366 -0.0661 0.6448 0.065 Uiso 0.50 1 calc PR C 1
H13B H 1.3173 0.0335 0.7404 0.065 Uiso 0.50 1 calc PR C 1
H13C H 1.4306 0.0613 0.6708 0.065 Uiso 0.50 1 calc PR C 1
C14 C 1.2822(6) 0.1034(6) 0.4736(4) 0.0506(13) Uani 0.50 1 d PD C 1
H14A H 1.2189 0.1550 0.4221 0.076 Uiso 0.50 1 calc PR C 1
H14B H 1.2812 0.0101 0.4500 0.076 Uiso 0.50 1 calc PR C 1
H14C H 1.3710 0.1404 0.4767 0.076 Uiso 0.50 1 calc PR C 1
C21 C 0.7729(9) 0.3149(10) 0.5815(7) 0.048(4) Uani 0.50 1 d PD B 1
C22 C 0.8456(14) 0.4305(14) 0.6517(12) 0.073(4) Uani 0.50 1 d PD B 1
H22A H 0.9203 0.4614 0.6195 0.110 Uiso 0.50 1 calc PR B 1
H22B H 0.8779 0.3979 0.7252 0.110 Uiso 0.50 1 calc PR B 1
H22C H 0.7841 0.5045 0.6545 0.110 Uiso 0.50 1 calc PR B 1
C23 C 0.6647(7) 0.2863(8) 0.6509(7) 0.0673(19) Uani 0.50 1 d PD B 1
H23A H 0.7067 0.2588 0.7237 0.101 Uiso 0.50 1 calc PR B 1
H23B H 0.6067 0.2148 0.6171 0.101 Uiso 0.50 1 calc PR B 1
H23C H 0.6126 0.3672 0.6556 0.101 Uiso 0.50 1 calc PR B 1
C24 C 0.7103(7) 0.3584(6) 0.4653(5) 0.0592(14) Uani 0.50 1 d PD B 1
H24A H 0.7803 0.3745 0.4231 0.089 Uiso 0.50 1 calc PR B 1
H24B H 0.6594 0.4404 0.4686 0.089 Uiso 0.50 1 calc PR B 1
H24C H 0.6518 0.2877 0.4309 0.089 Uiso 0.50 1 calc PR B 1
Ga2 Ga 0.94990(4) 0.06399(4) 0.59276(3) 0.03265(13) Uani 0.50 1 d P . 2
H21 H 0.975(5) 0.021(5) 0.718(4) 0.054(13) Uiso 0.50 1 d P D 2
N3 N 1.0934(3) 0.1044(3) 0.5020(3) 0.0329(7) Uani 0.50 1 d PD . 2
N4 N 0.8527(7) 0.2228(6) 0.5379(4) 0.0382(13) Uani 0.50 1 d PD E 2
C3 C 1.0306(5) 0.2159(4) 0.4330(4) 0.0373(9) Uani 0.50 1 d P E 2
H3 H 1.0701 0.2494 0.3736 0.056 Uiso 0.50 1 calc PR E 2
C4 C 0.9169(4) 0.2698(4) 0.4548(3) 0.0387(9) Uani 0.50 1 d P E 2
H4 H 0.8780 0.3443 0.4111 0.058 Uiso 0.50 1 calc PR E 2
C31 C 1.2351(8) 0.1399(9) 0.5589(6) 0.0364(16) Uani 0.50 1 d PD F 2
C32 C 1.231(2) 0.2678(12) 0.6268(15) 0.045(3) Uani 0.50 1 d P F 2
H32A H 1.1953 0.3415 0.5791 0.067 Uiso 0.50 1 calc PR F 2
H32B H 1.3201 0.2900 0.6636 0.067 Uiso 0.50 1 calc PR F 2
H32C H 1.1739 0.2529 0.6806 0.067 Uiso 0.50 1 calc PR F 2
C33 C 1.2903(6) 0.0240(7) 0.6349(5) 0.0471(14) Uani 0.50 1 d PD F 2
H33A H 1.2338 0.0106 0.6891 0.071 Uiso 0.50 1 calc PR F 2
H33B H 1.3801 0.0458 0.6712 0.071 Uiso 0.50 1 calc PR F 2
H33C H 1.2921 -0.0578 0.5925 0.071 Uiso 0.50 1 calc PR F 2
C34 C 1.3241(5) 0.1637(7) 0.4726(5) 0.0590(15) Uani 0.50 1 d PD F 2
H34A H 1.2877 0.2370 0.4248 0.089 Uiso 0.50 1 calc PR F 2
H34B H 1.3271 0.0823 0.4298 0.089 Uiso 0.50 1 calc PR F 2
H34C H 1.4136 0.1868 0.5088 0.089 Uiso 0.50 1 calc PR F 2
C41 C 0.7664(8) 0.3184(9) 0.5912(7) 0.048(4) Uani 0.50 1 d PD E 2
C42 C 0.8555(11) 0.4409(13) 0.6346(13) 0.090(5) Uani 0.50 1 d PD E 2
H42A H 0.8879 0.4840 0.5743 0.134 Uiso 0.50 1 calc PR E 2
H42B H 0.9306 0.4102 0.6881 0.134 Uiso 0.50 1 calc PR E 2
H42C H 0.8034 0.5050 0.6684 0.134 Uiso 0.50 1 calc PR E 2
C43 C 0.6980(7) 0.2255(7) 0.6654(7) 0.0611(17) Uani 0.50 1 d PD E 2
H43A H 0.7648 0.1896 0.7237 0.092 Uiso 0.50 1 calc PR E 2
H43B H 0.6536 0.1518 0.6224 0.092 Uiso 0.50 1 calc PR E 2
H43C H 0.6330 0.2771 0.6966 0.092 Uiso 0.50 1 calc PR E 2
C44 C 0.6548(7) 0.3717(7) 0.4995(6) 0.076(2) Uani 0.50 1 d PD E 2
H44A H 0.6938 0.4303 0.4512 0.114 Uiso 0.50 1 calc PR E 2
H44B H 0.5899 0.4218 0.5319 0.114 Uiso 0.50 1 calc PR E 2
H44C H 0.6112 0.2963 0.4582 0.114 Uiso 0.50 1 calc PR E 2

loop_
_atom_site_aniso_label
_atom_site_aniso_U_11
_atom_site_aniso_U_22
_atom_site_aniso_U_33
_atom_site_aniso_U_23
_atom_site_aniso_U_13
_atom_site_aniso_U_12
Ga1 0.0302(2) 0.0286(2) 0.0287(2) 0.00512(16) 0.00127(15) -0.00308(16)
N1 0.0302(15) 0.0292(15) 0.0295(16) 0.0031(14) 0.0016(13) -0.0030(12)
N2 0.033(2) 0.028(3) 0.043(3) 0.007(2) 0.002(3) 0.0026(18)
C1 0.036(2) 0.0369(18) 0.0265(18) 0.0005(15) -0.0003(15) -0.0026(16)
C2 0.039(2) 0.045(2) 0.037(2) -0.0032(19) 0.0091(17) -0.0015(18)
C11 0.031(3) 0.032(4) 0.028(3) 0.008(3) -0.002(2) -0.009(2)
C12 0.048(6) 0.052(7) 0.065(8) 0.013(5) 0.006(5) 0.000(4)
C13 0.032(3) 0.042(3) 0.051(3) 0.007(3) -0.007(2) 0.000(2)
C14 0.038(3) 0.062(3) 0.053(3) 0.010(3) 0.012(2) -0.016(2)
C21 0.050(7) 0.048(7) 0.049(5) -0.015(4) 0.017(5) -0.012(5)
C22 0.074(7) 0.051(5) 0.106(7) -0.017(5) 0.049(6) -0.014(4)
C23 0.046(3) 0.083(5) 0.075(4) -0.007(4) 0.017(3) 0.016(3)
C24 0.064(4) 0.048(3) 0.065(4) 0.000(3) 0.009(3) 0.019(3)
Ga2 0.0367(2) 0.0272(2) 0.0332(2) 0.00608(17) 0.00392(17) -0.00509(16)
N3 0.0381(17) 0.0264(14) 0.0327(17) 0.0045(14) 0.0016(14) -0.0042(12)
N4 0.040(2) 0.022(2) 0.050(4) 0.014(2) 0.001(3) 0.0038(17)
C3 0.052(3) 0.0239(17) 0.035(2) 0.0121(17) 0.0048(19) -0.0079(17)
C4 0.045(2) 0.0300(18) 0.038(2) 0.0063(17) -0.0009(17) -0.0048(16)
C31 0.033(2) 0.036(4) 0.036(4) 0.010(3) -0.005(3) -0.006(2)
C32 0.045(5) 0.025(4) 0.056(6) -0.005(4) -0.017(4) -0.018(4)
C33 0.039(4) 0.047(3) 0.049(4) 0.003(3) -0.008(2) 0.001(3)
C34 0.043(3) 0.079(4) 0.056(3) 0.003(3) 0.010(2) -0.022(3)
C41 0.039(6) 0.035(6) 0.067(6) 0.009(4) 0.004(5) 0.017(4)
C42 0.061(6) 0.051(6) 0.137(10) -0.044(6) -0.035(7) 0.016(4)
C43 0.056(4) 0.056(4) 0.077(4) 0.000(3) 0.027(3) 0.006(3)
C44 0.061(4) 0.069(4) 0.101(6) 0.028(4) 0.023(4) 0.022(3)

loop_
_atom_type_symbol
_atom_type_description
_atom_type_scat_dispersion_real
_atom_type_scat_dispersion_imag
_atom_type_scat_source
C C 0.0033 0.0016 'International Tables Vol C Tables 4.2.6.8 and 6.1.1.4'
H H 0.0000 0.0000 'International Tables Vol C Tables 4.2.6.8 and 6.1.1.4'
N N 0.0061 0.0033 'International Tables Vol C Tables 4.2.6.8 and 6.1.1.4'
Ga Ga 0.2307 1.6083 'International Tables Vol C Tables 4.2.6.8 and 6.1.1.4'

loop_
_geom_angle_atom_site_label_1
_geom_angle_atom_site_label_2
_geom_angle_atom_site_label_3
_geom_angle
_geom_angle_site_symmetry_1
_geom_angle_site_symmetry_3
_geom_angle_publ_flag
N2 Ga1 N1 90.44(18) . . ?
N2 Ga1 N1 113.5(2) . 3_756 ?
N1 Ga1 N1 86.35(12) . 3_756 ?
N2 Ga1 Ga1 106.26(16) . 3_756 ?
N1 Ga1 Ga1 43.40(8) . 3_756 ?
N1 Ga1 Ga1 42.95(9) 3_756 3_756 ?
N2 Ga1 H11 125(3) . . ?
N1 Ga1 H11 115(2) . . ?
N1 Ga1 H11 116(2) 3_756 . ?
Ga1 Ga1 H11 126(3) 3_756 . ?
C1 N1 C11 111.4(4) . . ?
C1 N1 Ga1 101.2(2) . . ?
C11 N1 Ga1 120.8(3) . . ?
C1 N1 Ga1 104.2(2) . 3_756 ?
C11 N1 Ga1 122.2(3) . 3_756 ?
Ga1 N1 Ga1 93.65(12) . 3_756 ?
C2 N2 C21 119.2(5) . . ?
C2 N2 Ga1 107.7(4) . . ?
C21 N2 Ga1 130.7(4) . . ?
C2 C1 N1 118.6(3) . . ?
C2 C1 H1 120.7 . . ?
N1 C1 H1 120.7 . . ?
C2 C1 H21 71(3) . . ?
N1 C1 H21 132(3) . . ?
H1 C1 H21 70.3 . . ?
C1 C2 N2 121.2(4) . . ?
C1 C2 H2 119.4 . . ?
N2 C2 H2 119.4 . . ?
C1 C2 H21 46.1(19) . . ?
N2 C2 H21 134.9(19) . . ?
H2 C2 H21 89.3 . . ?
C13 C11 N1 111.6(5) . . ?
C13 C11 C14 109.6(6) . . ?
N1 C11 C14 107.5(5) . . ?
C13 C11 C12 109.1(10) . . ?
N1 C11 C12 109.1(9) . . ?
C14 C11 C12 110.0(9) . . ?
C11 C12 H12A 109.5 . . ?
C11 C12 H12B 109.5 . . ?
H12A C12 H12B 109.5 . . ?
C11 C12 H12C 109.5 . . ?
H12A C12 H12C 109.5 . . ?
H12B C12 H12C 109.5 . . ?
C11 C13 H13A 109.5 . . ?
C11 C13 H13B 109.5 . . ?
H13A C13 H13B 109.5 . . ?
C11 C13 H13C 109.5 . . ?
H13A C13 H13C 109.5 . . ?
H13B C13 H13C 109.5 . . ?
C11 C14 H14A 109.5 . . ?
C11 C14 H14B 109.5 . . ?
H14A C14 H14B 109.5 . . ?
C11 C14 H14C 109.5 . . ?
H14A C14 H14C 109.5 . . ?
H14B C14 H14C 109.5 . . ?
N2 C21 C24 111.1(6) . . ?
N2 C21 C23 113.2(7) . . ?
C24 C21 C23 111.1(7) . . ?
N2 C21 C22 109.2(9) . . ?
C24 C21 C22 113.6(9) . . ?
C23 C21 C22 98.0(8) . . ?
C21 C22 H22A 109.5 . . ?
C21 C22 H22B 109.5 . . ?
H22A C22 H22B 109.5 . . ?
C21 C22 H22C 109.5 . . ?
H22A C22 H22C 109.5 . . ?
H22B C22 H22C 109.5 . . ?
C21 C23 H23A 109.5 . . ?
C21 C23 H23B 109.5 . . ?
H23A C23 H23B 109.5 . . ?
C21 C23 H23C 109.5 . . ?
H23A C23 H23C 109.5 . . ?
H23B C23 H23C 109.5 . . ?
C21 C24 H24A 109.5 . . ?
C21 C24 H24B 109.5 . . ?
H24A C24 H24B 109.5 . . ?
C21 C24 H24C 109.5 . . ?
H24A C24 H24C 109.5 . . ?
H24B C24 H24C 109.5 . . ?
N4 Ga2 N3 91.0(2) . . ?
N4 Ga2 N3 114.8(2) . 3_756 ?
N3 Ga2 N3 86.80(12) . 3_756 ?
N4 Ga2 Ga2 107.54(19) . 3_756 ?
N3 Ga2 Ga2 43.53(9) . 3_756 ?
N3 Ga2 Ga2 43.26(9) 3_756 3_756 ?
N4 Ga2 H21 123.4(18) . . ?
N3 Ga2 H21 126.0(17) . . ?
N3 Ga2 H21 109.0(18) 3_756 . ?
Ga2 Ga2 H21 128.9(17) 3_756 . ?
C3 N3 C31 111.9(4) . . ?
C3 N3 Ga2 101.0(2) . . ?
C31 N3 Ga2 119.9(3) . . ?
C3 N3 Ga2 104.5(2) . 3_756 ?
C31 N3 Ga2 122.9(4) . 3_756 ?
Ga2 N3 Ga2 93.20(12) . 3_756 ?
C4 N4 C41 119.7(5) . . ?
C4 N4 Ga2 104.9(4) . . ?
C41 N4 Ga2 131.1(4) . . ?
C4 C3 N3 118.7(4) . . ?
C4 C3 H11 79(6) . . ?
N3 C3 H11 136(6) . . ?
C4 C3 H3 120.6 . . ?
N3 C3 H3 120.6 . . ?
H11 C3 H3 59.0 . . ?
C3 C4 N4 123.2(4) . . ?
C3 C4 H11 28(2) . . ?
N4 C4 H11 139(3) . . ?
C3 C4 H4 118.4 . . ?
N4 C4 H4 118.4 . . ?
H11 C4 H4 97.2 . . ?
C32 C31 C33 109.1(9) . . ?
C32 C31 N3 109.2(9) . . ?
C33 C31 N3 109.0(6) . . ?
C32 C31 C34 109.6(9) . . ?
C33 C31 C34 110.3(6) . . ?
N3 C31 C34 109.6(5) . . ?
C31 C32 H32A 109.5 . . ?
C31 C32 H32B 109.5 . . ?
H32A C32 H32B 109.5 . . ?
C31 C32 H32C 109.5 . . ?
H32A C32 H32C 109.5 . . ?
H32B C32 H32C 109.5 . . ?
C31 C33 H33A 109.5 . . ?
C31 C33 H33B 109.5 . . ?
H33A C33 H33B 109.5 . . ?
C31 C33 H33C 109.5 . . ?
H33A C33 H33C 109.5 . . ?
H33B C33 H33C 109.5 . . ?
C31 C34 H34A 109.5 . . ?
C31 C34 H34B 109.5 . . ?
H34A C34 H34B 109.5 . . ?
C31 C34 H34C 109.5 . . ?
H34A C34 H34C 109.5 . . ?
H34B C34 H34C 109.5 . . ?
N4 C41 C43 104.1(6) . . ?
N4 C41 C44 107.3(7) . . ?
C43 C41 C44 107.0(6) . . ?
N4 C41 C42 107.0(8) . . ?
C43 C41 C42 123.5(9) . . ?
C44 C41 C42 107.1(7) . . ?
C41 C42 H42A 109.5 . . ?
C41 C42 H42B 109.5 . . ?
H42A C42 H42B 109.5 . . ?
C41 C42 H42C 109.5 . . ?
H42A C42 H42C 109.5 . . ?
H42B C42 H42C 109.5 . . ?
C41 C43 H43A 109.5 . . ?
C41 C43 H43B 109.5 . . ?
H43A C43 H43B 109.5 . . ?
C41 C43 H43C 109.5 . . ?
H43A C43 H43C 109.5 . . ?
H43B C43 H43C 109.5 . . ?
C41 C44 H44A 109.5 . . ?
C41 C44 H44B 109.5 . . ?
H44A C44 H44B 109.5 . . ?
C41 C44 H44C 109.5 . . ?
H44A C44 H44C 109.5 . . ?
H44B C44 H44C 109.5 . . ?

loop_
_geom_bond_atom_site_label_1
_geom_bond_atom_site_label_2
_geom_bond_distance
_geom_bond_site_symmetry_2
_geom_bond_publ_flag
Ga1 N2 1.867(6) . ?
Ga1 N1 2.004(3) . ?
Ga1 N1 2.021(3) 3_756 ?
Ga1 Ga1 2.9349(8) 3_756 ?
Ga1 H11 1.46(6) . ?
N1 C1 1.473(5) . ?
N1 C11 1.526(8) . ?
N1 Ga1 2.021(3) 3_756 ?
N2 C2 1.372(6) . ?
N2 C21 1.457(10) . ?
C1 C2 1.331(6) . ?
C1 H1 0.9500 . ?
C1 H21 1.08(5) . ?
C2 H2 0.9500 . ?
C2 H21 1.41(5) . ?
C11 C13 1.508(6) . ?
C11 C14 1.527(6) . ?
C11 C12 1.527(8) . ?
C12 H12A 0.9600 . ?
C12 H12B 0.9600 . ?
C12 H12C 0.9600 . ?
C13 H13A 0.9600 . ?
C13 H13B 0.9600 . ?
C13 H13C 0.9600 . ?
C14 H14A 0.9600 . ?
C14 H14B 0.9600 . ?
C14 H14C 0.9600 . ?
C21 C24 1.518(6) . ?
C21 C23 1.525(6) . ?
C21 C22 1.532(7) . ?
C22 H22A 0.9600 . ?
C22 H22B 0.9600 . ?
C22 H22C 0.9600 . ?
C23 H23A 0.9600 . ?
C23 H23B 0.9600 . ?
C23 H23C 0.9600 . ?
C24 H24A 0.9600 . ?
C24 H24B 0.9600 . ?
C24 H24C 0.9600 . ?
Ga2 N4 1.901(6) . ?
Ga2 N3 2.016(3) . ?
Ga2 N3 2.026(3) 3_756 ?
Ga2 Ga2 2.9364(9) 3_756 ?
Ga2 H21 1.58(5) . ?
N3 C3 1.460(5) . ?
N3 C31 1.516(9) . ?
N3 Ga2 2.026(3) 3_756 ?
N4 C4 1.382(7) . ?
N4 C41 1.506(10) . ?
C3 C4 1.332(6) . ?
C3 H11 0.66(6) . ?
C3 H3 0.9500 . ?
C4 H11 1.37(6) . ?
C4 H4 0.9500 . ?
C31 C32 1.512(12) . ?
C31 C33 1.515(6) . ?
C31 C34 1.525(6) . ?
C32 H32A 0.9600 . ?
C32 H32B 0.9600 . ?
C32 H32C 0.9600 . ?
C33 H33A 0.9600 . ?
C33 H33B 0.9600 . ?
C33 H33C 0.9600 . ?
C34 H34A 0.9600 . ?
C34 H34B 0.9600 . ?
C34 H34C 0.9600 . ?
C41 C43 1.537(6) . ?
C41 C44 1.537(6) . ?
C41 C42 1.540(6) . ?
C42 H42A 0.9600 . ?
C42 H42B 0.9600 . ?
C42 H42C 0.9600 . ?
C43 H43A 0.9600 . ?
C43 H43B 0.9600 . ?
C43 H43C 0.9600 . ?
C44 H44A 0.9600 . ?
C44 H44B 0.9600 . ?
C44 H44C 0.9600 . ?
